data_2000575
loop_
_publ_author_name
'Olmstead, M. M.'
'Hobbs, J. L.'
'Planalp, R. P.'

_publ_section_title
;
 Structure of a polydentate alkoxide ligand,
 <i>cis</i>-tetrahydroxytetramethylcyclobutane
;
_journal_issue 10
_journal_name_full 'Acta Crystallographica Section C'
_journal_page_first 1902
_journal_page_last 1904
_journal_paper_doi 10.1107/S0108270192006425
_journal_volume 48
_journal_year 1992
_chemical_formula_sum 'C8 H16 O4'
_chemical_formula_weight 176.2
_space_group_crystal_system monoclinic
_space_group_IT_number 11
_space_group_name_Hall '-P 2yb'
_space_group_name_H-M_alt 'P 1 21/m 1'
_atom_type_scat_source IntTabIV
_cell_angle_alpha 90
_cell_angle_beta 114.07(3)
_cell_angle_gamma 90
_cell_formula_units_Z 4
_cell_length_a 10.850(5)
_cell_length_b 8.206(4)
_cell_length_c 10.780(4)
_cell_measurement_reflns_used 35
_cell_measurement_temperature 130
_cell_measurement_theta_max 20
_cell_measurement_theta_min 8
_cell_volume 876.3(7)
_diffrn_measurement_device 'Syntex P2~1~'
_diffrn_measurement_method \w
_diffrn_radiation_type MoK\a
_diffrn_radiation_wavelength 0.71069
_diffrn_reflns_av_R_equivalents 0.011
_diffrn_reflns_limit_h_max 11
_diffrn_reflns_limit_h_min 0
_diffrn_reflns_limit_k_max 18
_diffrn_reflns_limit_k_min 0
_diffrn_reflns_limit_l_max 10
_diffrn_reflns_limit_l_min -11
_diffrn_reflns_number 1322
_diffrn_reflns_theta_max 22.5
_diffrn_standards_decay_% +-1.5
_diffrn_standards_interval_count 198
_diffrn_standards_number 2
_exptl_absorpt_coefficient_mu 0.099
_exptl_absorpt_correction_type none
_exptl_crystal_colour Colourless
_exptl_crystal_density_diffrn 1.34
_exptl_crystal_description Prism
_exptl_crystal_size_max 0.23
_exptl_crystal_size_mid 0.10
_exptl_crystal_size_min 0.06
_refine_diff_density_max 0.22
_refine_diff_density_min -0.22
_refine_ls_goodness_of_fit_obs 1.13
_refine_ls_number_parameters 158
_refine_ls_number_reflns 843
_refine_ls_R_factor_obs 0.041
_refine_ls_shift/esd_max 0.06
_refine_ls_structure_factor_coef F
_refine_ls_weighting_details 'w = [\s^2^(F)+0.0007F^2^]^-1^'
_refine_ls_weighting_scheme calc
_refine_ls_wR_factor_obs 0.049
_reflns_number_observed 843
_reflns_number_total 1245
_reflns_observed_criterion F>4.0\s(F)
_cod_data_source_file ab1001.cif
_cod_data_source_block ab1001a
_cod_depositor_comments
;
The following automatic conversions were performed:
'_symmetry_cell_setting' value 'Monoclinic' changed to 'monoclinic'
according to '/home/saulius/struct/CIF-dictionaries/cif_core.dic'
dictionary named 'cif_core.dic' version 2.4.1 from 2010-06-29.

Automatic conversion script
Id: cif_fix_enum 1527 2010-12-29 10:47:43Z saulius 

The following automatic conversions were performed:

'_symmetry_cell_setting' value 'Monoclinic' changed to 'monoclinic'
according to /home/saulius/struct/CIF-dictionaries/cif_core.dic
dictionary named 'cif_core.dic' version 2.4.1 from 2010-06-29.

Automatic conversion script
Id: cif_fix_values 1715 2011-07-08 13:25:40Z adriana 

The following automatic conversions were performed:

'_refine_ls_weighting_scheme' value '[\s^2^(F)+0.0007F^2^]^-1^' was
changed to 'calc'. New tag '_refine_ls_weighting_details' was
created. The value of the new tag was set to 'w =
[\s^2^(F)+0.0007F^2^]^-1^'.

Automatic conversion script
Id: cif_fix_values 3143 2015-03-26 13:38:13Z robertas 
;
_cod_original_cell_volume 876.0(7)
_cod_database_code 2000575

loop_
_space_group_symop_id
_space_group_symop_operation_xyz
1 x,y,z
2 -x,y+1/2,-z
3 -x,-y,-z
4 x,-y+1/2,z

loop_
_atom_site_label
_atom_site_fract_x
_atom_site_fract_y
_atom_site_fract_z
_atom_site_U_iso_or_equiv
O(1) .2895(3) .2500 .6448(3) .0170(10)
O(2) .4238(3) -.0025(3) .6196(3) .0260(10)
O(3) .4842(3) .2500 .4984(3) .0240(10)
C(1) .4260(4) .2500 .7454(5) .017(2)
C(2) .5079(3) .1167(4) .7096(3) .0180(10)
C(3) .5641(5) .2500 .6421(5) .016(2)
C(4) .4211(5) .2500 .8827(5) .028(2)
C(5) .6147(3) .0284(5) .8301(3) .0260(10)
C(6) .7125(5) .2500 .6689(5) .024(2)
O(4) -.0642(4) .2500 .4784(3) .0200(10)
O(5) .1114(2) .0564(3) .4335(2) .0190(10)
O(6) .2070(3) .2500 .2888(3) .0210(10)
C(7) -.0802(4) .2500 .3405(4) .014(2)
C(8) .0065(3) .1161(4) .3107(3) .0140(10)
C(9) .0650(4) .2500 .2463(5) .016(2)
C(10) -.2292(5) .2500 .2480(5) .019(2)
C(11) -.0637(3) -.0304(4) .2248(3) .0190(10)
C(12) .0097(5) .2500 .0925(5) .025(2)
H(4A) .5078 .2500 .9581 ?
H(4B) .3707 .1582 .8920 ?
H(5A) .5644 -.0354 .8682 ?
H(5B) .6598 -.0459 .7937 ?
H(5C) .6737 .1021 .8972 ?
H(6A) .7673 .2500 .7649 ?
H(6B) .7366 .1531 .6340 ?
H(10A) -.2348 .2500 .1568 ?
H(10B) -.2716 .1568 .2678 ?
H(11A) -.0985 -.0912 .2797 ?
H(11B) -.1378 -.0050 .1404 ?
H(11C) .0015 -.0923 .2055 ?
H(12A) -.0872 .2500 .0509 ?
H(12B) .0257 .1518 .0529 ?
H(1) .276(7) .145(4) .607(7) ?
H(2A) .342(4) .050(7) .565(5) ?
H(2B) .474(10) -.092(9) .611(12) ?
H(3) .511(9) .158(7) .463(8) ?
H(4) -.070(8) .141(4) .502(8) ?
H(5D) .132(7) .143(6) .496(6) ?
H(5E) .095(8) -.050(4) .455(8) ?
H(6) .254(7) .2500 .384(2) ?

loop_
_geom_angle_atom_site_label_1
_geom_angle_atom_site_label_2
_geom_angle_atom_site_label_3
_geom_angle
_geom_angle_publ_flag
O(1) C(1) C(2) 109.3(3) yes
O(1) C(1) C(4) 107.7(4) yes
C(2) C(1) C(4) 119.9(2) yes
O(1) C(1) C(2') 109.3(3) yes
C(2) C(1) C(2') 89.5(4) yes
C(4) C(1) C(2') 119.9(2) yes
O(2) C(2) C(1) 112.5(3) yes
O(2) C(2) C(3) 115.3(3) yes
C(1) C(2) C(3) 89.6(3) yes
O(2) C(2) C(5) 108.0(3) yes
C(1) C(2) C(5) 115.8(3) yes
C(3) C(2) C(5) 115.0(3) yes
O(3) C(3) C(2) 108.9(3) yes
O(3) C(3) C(6) 109.5(5) yes
C(2) C(3) C(6) 119.7(2) yes
O(3) C(3) C(2') 108.9(3) yes
C(2) C(3) C(2') 88.5(4) yes
C(6) C(3) C(2') 119.7(2) yes
O(4) C(7) C(8) 112.8(2) yes
O(4) C(7) C(10) 109.3(4) yes
C(8) C(7) C(10) 115.8(3) yes
O(4) C(7) C(8') 112.8(2) yes
C(8) C(7) C(8') 89.3(4) yes
C(10) C(7) C(8') 115.8(3) yes
O(5) C(8) C(7) 111.5(3) yes
O(5) C(8) C(9) 109.7(3) yes
C(7) C(8) C(9) 89.1(3) yes
O(5) C(8) C(11) 107.7(3) yes
C(7) C(8) C(11) 119.2(3) yes
C(9) C(8) C(11) 118.6(3) yes
O(6) C(9) C(8) 116.1(2) yes
O(6) C(9) C(12) 104.3(4) yes
C(8) C(9) C(12) 115.7(3) yes
O(6) C(9) C(8') 116.1(2) yes
C(8) C(9) C(8') 89.1(4) yes
C(12) C(9) C(8') 115.7(3) yes

loop_
_geom_bond_atom_site_label_1
_geom_bond_atom_site_label_2
_geom_bond_distance
_geom_bond_publ_flag
O(1) H(1) 0.94(2) no
O(2) H(2A) 0.94(4) no
O(5) H(5D) 0.94(5) no
O(3) H(3) 0.94(8) no
O(2) H(2B) 0.94(10) no
O(4) H(4) 0.94(4) no
O(5) H(5E) 0.94(5) no
O(1) C(1) 1.435(5) yes
O(2) C(2) 1.417(4) yes
O(3) C(3) 1.434(5) yes
C(1) C(2) 1.554(6) yes
C(1) C(4) 1.503(8) yes
C(2) C(3) 1.569(6) yes
C(2) C(5) 1.526(4) yes
C(3) C(6) 1.516(7) yes
O(4) C(7) 1.425(6) yes
O(5) C(8) 1.435(3) yes
O(6) C(9) 1.417(6) yes
C(7) C(8) 1.563(5) yes
C(7) C(10) 1.515(6) yes
C(8) C(9) 1.565(6) yes
C(8) C(11) 1.520(4) yes
C(9) C(12) 1.515(7) yes
